data_7159220
loop_
_publ_author_name
'Liu, Donghan'
'Song, Siyu'
'Chen, Longkun'
'Zhang, Mingshuai'
'Liu, Zhuoyuan'
'Lu, Xihang'
'Huang, Jiuzhong'
'Yu, Fuchao'

_publ_section_title
;
 Access to thiionized-, selenolized-, and alkylated 5-alkylidene
 3-pyrrolin-2-one derivatives <i>via</i> a regioselective oxidative
 annulation reaction.
;
_journal_issue 12
_journal_name_full 'Organic &amp; biomolecular chemistry'
_journal_page_first 2596
_journal_page_last 2602
_journal_paper_doi 10.1039/d3ob00014a
_journal_volume 21
_journal_year 2023
_chemical_formula_moiety 'C27 H26 N2 O S'
_chemical_formula_sum 'C27 H26 N2 O S'
_chemical_formula_weight 426.56
_space_group_crystal_system monoclinic
_space_group_IT_number 14
_space_group_name_Hall '-P 2ybc'
_space_group_name_H-M_alt 'P 1 21/c 1'
_atom_sites_solution_hydrogens geom
_atom_sites_solution_primary dual
_audit_creation_date 2022-12-10
_audit_creation_method
;
Olex2 1.5
(compiled 2022.04.07 svn.rca3783a0 for OlexSys, GUI svn.r6498)
;
_audit_update_record
;
2022-12-15 deposited with the CCDC.	2023-03-02 downloaded from the CCDC.
;
_cell_angle_alpha 90
_cell_angle_beta 105.549(3)
_cell_angle_gamma 90
_cell_formula_units_Z 4
_cell_length_a 11.2145(17)
_cell_length_b 22.855(4)
_cell_length_c 9.3203(14)
_cell_measurement_reflns_used 3282
_cell_measurement_temperature 296.15
_cell_measurement_theta_max 27.10
_cell_measurement_theta_min 2.44
_cell_volume 2301.4(6)
_computing_cell_refinement 'SAINT v8.34A (Bruker, 2013)'
_computing_data_reduction 'SAINT v8.34A (Bruker, 2013)'
_computing_molecular_graphics 'Olex2 1.5 (Dolomanov et al., 2009)'
_computing_publication_material 'Olex2 1.5 (Dolomanov et al., 2009)'
_computing_structure_refinement 'SHELXL 2018/3 (Sheldrick, 2015)'
_computing_structure_solution 'SHELXT 2018/2 (Sheldrick, 2018)'
_diffrn_ambient_temperature 296.15
_diffrn_measured_fraction_theta_full 0.998
_diffrn_measured_fraction_theta_max 0.975
_diffrn_measurement_device_type 'Bruker APEX-II CCD'
_diffrn_measurement_method '\f and \w scans'
_diffrn_radiation_type MoK\a
_diffrn_radiation_wavelength 0.71073
_diffrn_reflns_av_R_equivalents 0.0364
_diffrn_reflns_av_unetI/netI 0.0508
_diffrn_reflns_Laue_measured_fraction_full 0.998
_diffrn_reflns_Laue_measured_fraction_max 0.975
_diffrn_reflns_limit_h_max 14
_diffrn_reflns_limit_h_min -14
_diffrn_reflns_limit_k_max 28
_diffrn_reflns_limit_k_min -29
_diffrn_reflns_limit_l_max 9
_diffrn_reflns_limit_l_min -12
_diffrn_reflns_number 13772
_diffrn_reflns_point_group_measured_fraction_full 0.998
_diffrn_reflns_point_group_measured_fraction_max 0.975
_diffrn_reflns_theta_full 25.242
_diffrn_reflns_theta_max 27.596
_diffrn_reflns_theta_min 2.594
_diffrn_source_current 30.0
_diffrn_source_power 1.5
_diffrn_source_voltage 50.0
_diffrn_standards_number 0
_exptl_absorpt_coefficient_mu 0.162
_exptl_absorpt_correction_T_max 0.7456
_exptl_absorpt_correction_T_min 0.6810
_exptl_absorpt_correction_type multi-scan
_exptl_absorpt_process_details
;
SADABS-2014/5 (Bruker,2014/5) was used for absorption correction.
wR2(int) was 0.0928 before and 0.0323 after correction.
The Ratio of minimum to maximum transmission is 0.9134.
The \l/2 correction factor is 0.00150.
;
_exptl_crystal_density_diffrn 1.231
_exptl_crystal_description block
_exptl_crystal_F_000 904
_exptl_crystal_size_max 0.2
_exptl_crystal_size_mid 0.15
_exptl_crystal_size_min 0.1
_refine_diff_density_max 0.269
_refine_diff_density_min -0.350
_refine_diff_density_rms 0.041
_refine_ls_extinction_method none
_refine_ls_goodness_of_fit_ref 1.043
_refine_ls_hydrogen_treatment constr
_refine_ls_matrix_type full
_refine_ls_number_parameters 284
_refine_ls_number_reflns 5210
_refine_ls_number_restraints 0
_refine_ls_restrained_S_all 1.043
_refine_ls_R_factor_all 0.1013
_refine_ls_R_factor_gt 0.0552
_refine_ls_shift/su_max 0.001
_refine_ls_shift/su_mean 0.000
_refine_ls_structure_factor_coef Fsqd
_refine_ls_weighting_details 'w=1/[\s^2^(Fo^2^)+(0.0436P)^2^+0.9836P] where P=(Fo^2^+2Fc^2^)/3'
_refine_ls_weighting_scheme calc
_refine_ls_wR_factor_gt 0.1101
_refine_ls_wR_factor_ref 0.1301
_reflns_Friedel_coverage 0.000
_reflns_number_gt 3363
_reflns_number_total 5210
_reflns_threshold_expression 'I > 2\s(I)'
_cod_data_source_file d3ob00014a2.cif
_cod_data_source_block 221209yfc208_0ma
_cod_depositor_comments 'Adding full bibliography for 7159219--7159221.cif.'
_cod_database_code 7159220
_shelx_shelxl_version_number 2018/3
_shelx_space_group_comment
;
The symmetry employed for this shelxl refinement is uniquely defined
by the following loop, which should always be used as a source of
symmetry information in preference to the above space-group names.
They are only intended as comments.
;
_shelx_estimated_absorpt_t_max 0.984
_shelx_estimated_absorpt_t_min 0.968
_olex2_refinement_description
;
1. Fixed Uiso
 At 1.2 times of:
  All C(H) groups, All N(H) groups
 At 1.5 times of:
  All C(H,H,H) groups
2.a Aromatic/amide H refined with riding coordinates:
 N003(H003), C007(H007), C00B(H00B), C00D(H00D), C00G(H00G), C00H(H00H),
 C00K(H00K), C00L(H00L), C00M(H00M), C00P(H00P), C00R(H00R), C00S(H00S),
 C00T(H00T), C00U(H00U)
2.b Idealised Me refined as rotating group:
 C00N(H00A,H00C,H00E), C00O(H00F,H00I,H00J), C00Q(H00N,H00O,H00Q), C00V(H00V,
 H00W,H00X)
;
_olex2_submission_special_instructions 'No special instructions were received'

loop_
_space_group_symop_operation_xyz
'x, y, z'
'-x, y+1/2, -z+1/2'
'-x, -y, -z'
'x, -y-1/2, z-1/2'

loop_
_atom_site_label
_atom_site_type_symbol
_atom_site_fract_x
_atom_site_fract_y
_atom_site_fract_z
_atom_site_U_iso_or_equiv
_atom_site_adp_type
_atom_site_occupancy
_atom_site_site_symmetry_order
_atom_site_calc_flag
_atom_site_refinement_flags_posn
_atom_site_refinement_flags_adp
_atom_site_refinement_flags_occupancy
_atom_site_disorder_assembly
_atom_site_disorder_group
S001 S 0.44950(6) 0.70770(3) 0.36770(8) 0.0544(2) Uani 1 1 d . . . . .
O002 O 0.12539(16) 0.49422(7) 0.42014(19) 0.0546(5) Uani 1 1 d . . . . .
N003 N 0.10291(16) 0.58587(8) 0.61594(19) 0.0378(4) Uani 1 1 d . . . . .
H003 H 0.044240 0.560642 0.589177 0.045 Uiso 1 1 calc R U . . .
N004 N 0.26723(17) 0.55378(8) 0.3493(2) 0.0403(5) Uani 1 1 d . . . . .
C005 C 0.18002(19) 0.59059(9) 0.5259(2) 0.0335(5) Uani 1 1 d . . . . .
C006 C 0.10716(19) 0.61712(9) 0.7474(2) 0.0329(5) Uani 1 1 d . . . . .
C007 C 0.2599(2) 0.63145(9) 0.5028(2) 0.0369(5) Uani 1 1 d . . . . .
H007 H 0.274910 0.667560 0.550237 0.044 Uiso 1 1 calc R U . . .
C008 C 0.3182(2) 0.61014(9) 0.3928(2) 0.0366(5) Uani 1 1 d . . . . .
C009 C 0.3333(2) 0.47804(10) 0.0236(2) 0.0403(5) Uani 1 1 d . . . . .
C00A C 0.3141(2) 0.51269(9) 0.2605(2) 0.0374(5) Uani 1 1 d . . . . .
C00B C 0.2015(2) 0.68234(10) 0.9456(2) 0.0409(5) Uani 1 1 d . . . . .
H00B H 0.266553 0.707287 0.989605 0.049 Uiso 1 1 calc R U . . .
C00C C 0.1073(2) 0.67498(9) 1.0132(2) 0.0389(5) Uani 1 1 d . . . . .
C00D C 0.2033(2) 0.65414(9) 0.8150(2) 0.0385(5) Uani 1 1 d . . . . .
H00D H 0.268739 0.660022 0.772952 0.046 Uiso 1 1 calc R U . . .
C00E C 0.1834(2) 0.53979(10) 0.4276(2) 0.0384(5) Uani 1 1 d . . . . .
C00F C 0.4046(2) 0.43135(10) 0.0950(3) 0.0414(5) Uani 1 1 d . . . . .
C00G C 0.2877(2) 0.51849(9) 0.1084(3) 0.0415(5) Uani 1 1 d . . . . .
H00G H 0.239049 0.549564 0.061497 0.050 Uiso 1 1 calc R U . . .
C00H C 0.4014(2) 0.63532(10) 0.3324(3) 0.0445(6) Uani 1 1 d . . . . .
H00H H 0.434807 0.613218 0.268841 0.053 Uiso 1 1 calc R U . . .
C00I C 0.6069(2) 0.70336(10) 0.3647(2) 0.0414(5) Uani 1 1 d . . . . .
C00J C 0.0120(2) 0.63611(11) 0.9471(3) 0.0475(6) Uani 1 1 d . . . . .
C00K C 0.0131(2) 0.60825(11) 0.8158(3) 0.0462(6) Uani 1 1 d . . . . .
H00K H -0.051116 0.582817 0.772154 0.055 Uiso 1 1 calc R U . . .
C00L C 0.3869(2) 0.46703(10) 0.3318(3) 0.0468(6) Uani 1 1 d . . . . .
H00L H 0.406207 0.463492 0.434921 0.056 Uiso 1 1 calc R U . . .
C00M C 0.4310(2) 0.42651(11) 0.2477(3) 0.0490(6) Uani 1 1 d . . . . .
H00M H 0.479334 0.395467 0.295333 0.059 Uiso 1 1 calc R U . . .
C00N C 0.1066(2) 0.70818(12) 1.1528(3) 0.0564(7) Uani 1 1 d . . . . .
H00A H 0.182336 0.729831 1.186506 0.085 Uiso 1 1 calc R U . . .
H00C H 0.099327 0.681114 1.228727 0.085 Uiso 1 1 calc R U . . .
H00E H 0.037767 0.734721 1.131938 0.085 Uiso 1 1 calc R U . . .
C00O C 0.4524(3) 0.38530(12) 0.0072(3) 0.0631(8) Uani 1 1 d . . . . .
H00F H 0.384340 0.369013 -0.067577 0.095 Uiso 1 1 calc R U . . .
H00I H 0.493152 0.354834 0.073218 0.095 Uiso 1 1 calc R U . . .
H00J H 0.510023 0.402897 -0.039737 0.095 Uiso 1 1 calc R U . . .
C00P C 0.6535(3) 0.74580(12) 0.2914(4) 0.0667(8) Uani 1 1 d . . . . .
H00P H 0.602350 0.775368 0.240521 0.080 Uiso 1 1 calc R U . . .
C00Q C 0.3020(3) 0.48485(12) -0.1434(3) 0.0658(8) Uani 1 1 d . . . . .
H00N H 0.376832 0.484253 -0.174888 0.099 Uiso 1 1 calc R U . . .
H00O H 0.260050 0.521383 -0.171627 0.099 Uiso 1 1 calc R U . . .
H00Q H 0.249362 0.453248 -0.189990 0.099 Uiso 1 1 calc R U . . .
C00R C 0.6839(3) 0.65971(13) 0.4364(3) 0.0655(8) Uani 1 1 d . . . . .
H00R H 0.653062 0.630473 0.485964 0.079 Uiso 1 1 calc R U . . .
C00S C 0.8532(3) 0.70148(19) 0.3664(4) 0.0867(11) Uani 1 1 d . . . . .
H00S H 0.936654 0.701459 0.368707 0.104 Uiso 1 1 calc R U . . .
C00T C 0.8070(3) 0.65879(17) 0.4358(4) 0.0842(10) Uani 1 1 d . . . . .
H00T H 0.858073 0.628614 0.483473 0.101 Uiso 1 1 calc R U . . .
C00U C 0.7775(3) 0.74444(17) 0.2934(5) 0.0930(12) Uani 1 1 d . . . . .
H00U H 0.809147 0.773402 0.243875 0.112 Uiso 1 1 calc R U . . .
C00V C -0.0914(3) 0.62408(17) 1.0190(4) 0.0921(12) Uani 1 1 d . . . . .
H00V H -0.058839 0.603929 1.111650 0.138 Uiso 1 1 calc R U . . .
H00W H -0.153360 0.600260 0.953864 0.138 Uiso 1 1 calc R U . . .
H00X H -0.127746 0.660421 1.037264 0.138 Uiso 1 1 calc R U . . .

loop_
_atom_site_aniso_label
_atom_site_aniso_U_11
_atom_site_aniso_U_22
_atom_site_aniso_U_33
_atom_site_aniso_U_23
_atom_site_aniso_U_13
_atom_site_aniso_U_12
S001 0.0508(4) 0.0407(3) 0.0819(5) -0.0070(3) 0.0354(4) -0.0061(3)
O002 0.0633(11) 0.0503(10) 0.0627(11) -0.0218(8) 0.0386(9) -0.0249(9)
N003 0.0380(10) 0.0428(10) 0.0372(10) -0.0099(8) 0.0180(8) -0.0100(8)
N004 0.0486(11) 0.0397(11) 0.0408(11) -0.0124(8) 0.0263(9) -0.0111(8)
C005 0.0354(11) 0.0375(12) 0.0302(11) -0.0020(9) 0.0131(9) -0.0012(9)
C006 0.0373(12) 0.0326(11) 0.0310(11) -0.0007(9) 0.0130(9) 0.0004(9)
C007 0.0443(13) 0.0335(11) 0.0369(12) -0.0055(9) 0.0176(10) -0.0023(9)
C008 0.0412(12) 0.0360(12) 0.0359(12) -0.0038(9) 0.0158(10) -0.0038(9)
C009 0.0460(13) 0.0436(13) 0.0362(12) -0.0029(10) 0.0195(11) -0.0068(10)
C00A 0.0431(12) 0.0366(12) 0.0394(13) -0.0088(10) 0.0229(11) -0.0097(10)
C00B 0.0445(13) 0.0406(12) 0.0384(13) -0.0042(10) 0.0126(11) -0.0105(10)
C00C 0.0453(13) 0.0393(12) 0.0336(12) -0.0040(10) 0.0132(10) -0.0001(10)
C00D 0.0367(12) 0.0443(13) 0.0389(13) -0.0009(10) 0.0176(10) -0.0070(10)
C00E 0.0407(12) 0.0412(12) 0.0382(12) -0.0066(10) 0.0188(10) -0.0072(10)
C00F 0.0384(12) 0.0439(13) 0.0469(14) -0.0067(11) 0.0203(11) -0.0037(10)
C00G 0.0493(14) 0.0366(12) 0.0421(13) 0.0011(10) 0.0181(11) 0.0002(10)
C00H 0.0483(14) 0.0461(14) 0.0471(14) -0.0087(11) 0.0268(12) -0.0067(11)
C00I 0.0464(13) 0.0411(13) 0.0431(13) -0.0054(10) 0.0227(11) -0.0073(11)
C00J 0.0442(13) 0.0591(15) 0.0462(14) -0.0143(12) 0.0245(12) -0.0125(12)
C00K 0.0418(13) 0.0556(15) 0.0466(14) -0.0174(11) 0.0212(11) -0.0174(11)
C00L 0.0555(15) 0.0507(15) 0.0364(13) -0.0020(11) 0.0159(11) -0.0055(12)
C00M 0.0489(14) 0.0488(14) 0.0494(15) 0.0011(12) 0.0132(12) 0.0063(11)
C00N 0.0593(16) 0.0661(17) 0.0460(15) -0.0181(13) 0.0180(13) -0.0031(13)
C00O 0.0663(18) 0.0626(17) 0.0703(19) -0.0115(14) 0.0354(16) 0.0089(14)
C00P 0.0674(18) 0.0570(17) 0.087(2) 0.0114(15) 0.0406(17) -0.0052(14)
C00Q 0.095(2) 0.0645(18) 0.0423(16) -0.0032(13) 0.0257(15) 0.0049(16)
C00R 0.0631(18) 0.0717(19) 0.0662(19) 0.0167(15) 0.0249(15) 0.0035(15)
C00S 0.0479(18) 0.135(3) 0.086(3) -0.029(2) 0.0339(18) -0.014(2)
C00T 0.059(2) 0.115(3) 0.077(2) 0.002(2) 0.0159(18) 0.0245(19)
C00U 0.082(3) 0.100(3) 0.119(3) 0.005(2) 0.063(2) -0.028(2)
C00V 0.077(2) 0.137(3) 0.083(2) -0.053(2) 0.0563(19) -0.053(2)

loop_
_atom_type_symbol
_atom_type_description
_atom_type_scat_dispersion_real
_atom_type_scat_dispersion_imag
_atom_type_scat_source
C C 0.0033 0.0016 'International Tables Vol C Tables 4.2.6.8 and 6.1.1.4'
H H 0.0000 0.0000 'International Tables Vol C Tables 4.2.6.8 and 6.1.1.4'
N N 0.0061 0.0033 'International Tables Vol C Tables 4.2.6.8 and 6.1.1.4'
O O 0.0106 0.0060 'International Tables Vol C Tables 4.2.6.8 and 6.1.1.4'
S S 0.1246 0.1234 'International Tables Vol C Tables 4.2.6.8 and 6.1.1.4'

loop_
_geom_angle_atom_site_label_1
_geom_angle_atom_site_label_2
_geom_angle_atom_site_label_3
_geom_angle
_geom_angle_site_symmetry_1
_geom_angle_site_symmetry_3
_geom_angle_publ_flag
C00H S001 C00I 101.68(11) . . ?
C005 N003 H003 115.9 . . ?
C005 N003 C006 128.12(18) . . ?
C006 N003 H003 115.9 . . ?
C008 N004 C00A 124.97(16) . . ?
C00E N004 C008 109.80(16) . . ?
C00E N004 C00A 124.08(17) . . ?
N003 C005 C00E 116.34(18) . . ?
C007 C005 N003 135.36(19) . . ?
C007 C005 C00E 108.29(17) . . ?
C00D C006 N003 123.22(18) . . ?
C00D C006 C00K 118.43(19) . . ?
C00K C006 N003 118.28(19) . . ?
C005 C007 H007 125.5 . . ?
C005 C007 C008 109.08(18) . . ?
C008 C007 H007 125.5 . . ?
N004 C008 C007 106.55(17) . . ?
C00H C008 N004 122.65(19) . . ?
C00H C008 C007 130.8(2) . . ?
C00F C009 C00G 119.1(2) . . ?
C00F C009 C00Q 121.1(2) . . ?
C00G C009 C00Q 119.7(2) . . ?
C00G C00A N004 121.2(2) . . ?
C00G C00A C00L 120.3(2) . . ?
C00L C00A N004 118.4(2) . . ?
C00C C00B H00B 118.7 . . ?
C00C C00B C00D 122.6(2) . . ?
C00D C00B H00B 118.7 . . ?
C00B C00C C00J 117.7(2) . . ?
C00B C00C C00N 121.0(2) . . ?
C00J C00C C00N 121.3(2) . . ?
C006 C00D H00D 120.2 . . ?
C00B C00D C006 119.58(19) . . ?
C00B C00D H00D 120.2 . . ?
O002 C00E N004 126.77(19) . . ?
O002 C00E C005 126.94(18) . . ?
N004 C00E C005 106.27(17) . . ?
C009 C00F C00O 121.0(2) . . ?
C00M C00F C009 119.5(2) . . ?
C00M C00F C00O 119.5(2) . . ?
C009 C00G H00G 119.7 . . ?
C00A C00G C009 120.6(2) . . ?
C00A C00G H00G 119.7 . . ?
S001 C00H H00H 118.6 . . ?
C008 C00H S001 122.83(17) . . ?
C008 C00H H00H 118.6 . . ?
C00P C00I S001 118.9(2) . . ?
C00P C00I C00R 119.0(2) . . ?
C00R C00I S001 122.12(18) . . ?
C00C C00J C00V 120.4(2) . . ?
C00K C00J C00C 119.7(2) . . ?
C00K C00J C00V 119.9(2) . . ?
C006 C00K H00K 119.1 . . ?
C00J C00K C006 121.9(2) . . ?
C00J C00K H00K 119.1 . . ?
C00A C00L H00L 120.4 . . ?
C00A C00L C00M 119.1(2) . . ?
C00M C00L H00L 120.4 . . ?
C00F C00M C00L 121.3(2) . . ?
C00F C00M H00M 119.3 . . ?
C00L C00M H00M 119.3 . . ?
C00C C00N H00A 109.5 . . ?
C00C C00N H00C 109.5 . . ?
C00C C00N H00E 109.5 . . ?
H00A C00N H00C 109.5 . . ?
H00A C00N H00E 109.5 . . ?
H00C C00N H00E 109.5 . . ?
C00F C00O H00F 109.5 . . ?
C00F C00O H00I 109.5 . . ?
C00F C00O H00J 109.5 . . ?
H00F C00O H00I 109.5 . . ?
H00F C00O H00J 109.5 . . ?
H00I C00O H00J 109.5 . . ?
C00I C00P H00P 120.2 . . ?
C00I C00P C00U 119.6(3) . . ?
C00U C00P H00P 120.2 . . ?
C009 C00Q H00N 109.5 . . ?
C009 C00Q H00O 109.5 . . ?
C009 C00Q H00Q 109.5 . . ?
H00N C00Q H00O 109.5 . . ?
H00N C00Q H00Q 109.5 . . ?
H00O C00Q H00Q 109.5 . . ?
C00I C00R H00R 119.7 . . ?
C00I C00R C00T 120.6(3) . . ?
C00T C00R H00R 119.7 . . ?
C00T C00S H00S 120.2 . . ?
C00T C00S C00U 119.6(3) . . ?
C00U C00S H00S 120.2 . . ?
C00R C00T H00T 119.9 . . ?
C00S C00T C00R 120.3(3) . . ?
C00S C00T H00T 119.9 . . ?
C00P C00U H00U 119.5 . . ?
C00S C00U C00P 120.9(3) . . ?
C00S C00U H00U 119.5 . . ?
C00J C00V H00V 109.5 . . ?
C00J C00V H00W 109.5 . . ?
C00J C00V H00X 109.5 . . ?
H00V C00V H00W 109.5 . . ?
H00V C00V H00X 109.5 . . ?
H00W C00V H00X 109.5 . . ?

loop_
_geom_bond_atom_site_label_1
_geom_bond_atom_site_label_2
_geom_bond_distance
_geom_bond_site_symmetry_2
_geom_bond_publ_flag
S001 C00H 1.744(2) . ?
S001 C00I 1.776(2) . ?
O002 C00E 1.220(2) . ?
N003 H003 0.8600 . ?
N003 C005 1.361(2) . ?
N003 C006 1.408(2) . ?
N004 C008 1.424(3) . ?
N004 C00A 1.440(3) . ?
N004 C00E 1.374(3) . ?
C005 C007 1.351(3) . ?
C005 C00E 1.486(3) . ?
C006 C00D 1.383(3) . ?
C006 C00K 1.386(3) . ?
C007 H007 0.9300 . ?
C007 C008 1.440(3) . ?
C008 C00H 1.342(3) . ?
C009 C00F 1.392(3) . ?
C009 C00G 1.399(3) . ?
C009 C00Q 1.509(3) . ?
C00A C00G 1.375(3) . ?
C00A C00L 1.381(3) . ?
C00B H00B 0.9300 . ?
C00B C00C 1.378(3) . ?
C00B C00D 1.382(3) . ?
C00C C00J 1.399(3) . ?
C00C C00N 1.508(3) . ?
C00D H00D 0.9300 . ?
C00F C00M 1.378(3) . ?
C00F C00O 1.517(3) . ?
C00G H00G 0.9300 . ?
C00H H00H 0.9300 . ?
C00I C00P 1.368(3) . ?
C00I C00R 1.371(3) . ?
C00J C00K 1.382(3) . ?
C00J C00V 1.513(3) . ?
C00K H00K 0.9300 . ?
C00L H00L 0.9300 . ?
C00L C00M 1.387(3) . ?
C00M H00M 0.9300 . ?
C00N H00A 0.9600 . ?
C00N H00C 0.9600 . ?
C00N H00E 0.9600 . ?
C00O H00F 0.9600 . ?
C00O H00I 0.9600 . ?
C00O H00J 0.9600 . ?
C00P H00P 0.9300 . ?
C00P C00U 1.385(4) . ?
C00Q H00N 0.9600 . ?
C00Q H00O 0.9600 . ?
C00Q H00Q 0.9600 . ?
C00R H00R 0.9300 . ?
C00R C00T 1.382(4) . ?
C00S H00S 0.9300 . ?
C00S C00T 1.349(5) . ?
C00S C00U 1.357(5) . ?
C00T H00T 0.9300 . ?
C00U H00U 0.9300 . ?
C00V H00V 0.9600 . ?
C00V H00W 0.9600 . ?
C00V H00X 0.9600 . ?

loop_
_geom_torsion_atom_site_label_1
_geom_torsion_atom_site_label_2
_geom_torsion_atom_site_label_3
_geom_torsion_atom_site_label_4
_geom_torsion
_geom_torsion_site_symmetry_1
_geom_torsion_site_symmetry_2
_geom_torsion_site_symmetry_3
_geom_torsion_site_symmetry_4
_geom_torsion_publ_flag
S001 C00I C00P C00U 177.2(2) . . . . ?
S001 C00I C00R C00T -177.8(2) . . . . ?
N003 C005 C007 C008 178.6(2) . . . . ?
N003 C005 C00E O002 -0.8(3) . . . . ?
N003 C005 C00E N004 -179.32(19) . . . . ?
N003 C006 C00D C00B -178.7(2) . . . . ?
N003 C006 C00K C00J 178.4(2) . . . . ?
N004 C008 C00H S001 171.65(17) . . . . ?
N004 C00A C00G C009 -179.65(19) . . . . ?
N004 C00A C00L C00M 178.9(2) . . . . ?
C005 N003 C006 C00D -7.8(3) . . . . ?
C005 N003 C006 C00K 175.3(2) . . . . ?
C005 C007 C008 N004 0.7(2) . . . . ?
C005 C007 C008 C00H 178.6(2) . . . . ?
C006 N003 C005 C007 -19.8(4) . . . . ?
C006 N003 C005 C00E 159.1(2) . . . . ?
C007 C005 C00E O002 178.4(2) . . . . ?
C007 C005 C00E N004 -0.1(2) . . . . ?
C007 C008 C00H S001 -6.0(4) . . . . ?
C008 N004 C00A C00G -79.2(3) . . . . ?
C008 N004 C00A C00L 100.6(3) . . . . ?
C008 N004 C00E O002 -178.0(2) . . . . ?
C008 N004 C00E C005 0.5(2) . . . . ?
C009 C00F C00M C00L 0.6(3) . . . . ?
C00A N004 C008 C007 -168.9(2) . . . . ?
C00A N004 C008 C00H 13.0(4) . . . . ?
C00A N004 C00E O002 -9.7(4) . . . . ?
C00A N004 C00E C005 168.8(2) . . . . ?
C00A C00L C00M C00F 0.7(4) . . . . ?
C00B C00C C00J C00K -2.1(4) . . . . ?
C00B C00C C00J C00V 177.4(3) . . . . ?
C00C C00B C00D C006 0.4(3) . . . . ?
C00C C00J C00K C006 0.7(4) . . . . ?
C00D C006 C00K C00J 1.3(4) . . . . ?
C00D C00B C00C C00J 1.6(4) . . . . ?
C00D C00B C00C C00N -177.9(2) . . . . ?
C00E N004 C008 C007 -0.8(2) . . . . ?
C00E N004 C008 C00H -178.9(2) . . . . ?
C00E N004 C00A C00G 114.3(2) . . . . ?
C00E N004 C00A C00L -65.9(3) . . . . ?
C00E C005 C007 C008 -0.4(3) . . . . ?
C00F C009 C00G C00A 0.8(3) . . . . ?
C00G C009 C00F C00M -1.3(3) . . . . ?
C00G C009 C00F C00O 177.9(2) . . . . ?
C00G C00A C00L C00M -1.3(3) . . . . ?
C00H S001 C00I C00P 136.4(2) . . . . ?
C00H S001 C00I C00R -45.3(2) . . . . ?
C00I S001 C00H C008 145.6(2) . . . . ?
C00I C00P C00U C00S 0.3(5) . . . . ?
C00I C00R C00T C00S 1.1(5) . . . . ?
C00K C006 C00D C00B -1.8(3) . . . . ?
C00L C00A C00G C009 0.5(3) . . . . ?
C00N C00C C00J C00K 177.4(2) . . . . ?
C00N C00C C00J C00V -3.1(4) . . . . ?
C00O C00F C00M C00L -178.7(2) . . . . ?
C00P C00I C00R C00T 0.5(4) . . . . ?
C00Q C009 C00F C00M -179.8(2) . . . . ?
C00Q C009 C00F C00O -0.6(3) . . . . ?
C00Q C009 C00G C00A 179.3(2) . . . . ?
C00R C00I C00P C00U -1.2(4) . . . . ?
C00T C00S C00U C00P 1.3(6) . . . . ?
C00U C00S C00T C00R -2.0(5) . . . . ?
C00V C00J C00K C006 -178.8(3) . . . . ?
